data_7058604
loop_
_publ_author_name
'Lima, Sudhir'
'Banerjee, Atanu'
'Mohanty, Monalisa'
'Sahu, Gurunath'
'Kausar, Chahat'
'Patra, S.K.'
'Garribba, Eugenio'
'Kaminsky, Werner'
'Dinda, Rupam'

_publ_section_title
;
 Synthesis, structure and biological evaluation of mixed ligand
 oxidovanadium(IV) complexes incorporating 2--(arylazo) phenolates
;
_journal_name_full 'New Journal of Chemistry'
_journal_paper_doi 10.1039/C9NJ01910C
_journal_year 2019
_chemical_formula_moiety 'C28 H18 N4 O3 V'
_chemical_formula_sum 'C28 H18 N4 O3 V'
_chemical_formula_weight 509.4
_space_group_IT_number 2
_space_group_name_Hall '-P 1'
_space_group_name_H-M_alt 'P -1'
_symmetry_cell_setting triclinic
_symmetry_Int_Tables_number 2
_symmetry_space_group_name_Hall '-P 1'
_symmetry_space_group_name_H-M 'P -1'
_atom_sites_solution_hydrogens geom
_atom_sites_solution_primary direct
_audit_conform_dict_location ftp://ftp.iucr.org/pub/cif_core.dic
_audit_conform_dict_name cif_core.dic
_audit_conform_dict_version 2.4.3
_audit_creation_date 2018-09-19T15:42:24-00:00
_audit_creation_method 'WinGX routine CIF_UPDATE'
_audit_update_record
;
2019-04-03 deposited with the CCDC.    2019-07-12 downloaded from the CCDC.
;
_cell_angle_alpha 93.473(18)
_cell_angle_beta 93.065(18)
_cell_angle_gamma 109.172(15)
_cell_formula_units_Z 2
_cell_length_a 8.148(2)
_cell_length_b 9.459(3)
_cell_length_c 14.752(4)
_cell_measurement_reflns_used 1014
_cell_measurement_temperature 100(2)
_cell_measurement_theta_max 20.81
_cell_measurement_theta_min 2.58
_cell_measurement_wavelength 0.71073
_cell_volume 1068.7(5)
_computing_cell_refinement 'SAINT V8.34A integration software'
_computing_data_collection 'Bruker APEX2 software'
_computing_data_reduction 'SORTAV (Blessing, 1995)'
_computing_molecular_graphics 'ORTEP-3 for Windows (Farrugia, 2012)'
_computing_publication_material 'WinGX publication routines (Farrugia, 2012)'
_computing_structure_refinement 'SHELXL-2014/7 (Sheldrick, 2014)'
_computing_structure_solution 'SHELXS-2013 (Sheldrick, 2008)'
_diffrn_ambient_temperature 100(2)
_diffrn_detector 'APEX-II CCD'
_diffrn_measured_fraction_theta_full 0.996
_diffrn_measured_fraction_theta_max 0.991
_diffrn_measurement_device '\k-geometry diffractometer'
_diffrn_measurement_device_type 'Bruker APEX-II'
_diffrn_measurement_method '\f or \w oscillation scans'
_diffrn_orient_matrix_UB_11 0.034979
_diffrn_orient_matrix_UB_12 0.008917
_diffrn_orient_matrix_UB_13 -0.063915
_diffrn_orient_matrix_UB_21 -0.057926
_diffrn_orient_matrix_UB_22 0.077214
_diffrn_orient_matrix_UB_23 -0.00776
_diffrn_orient_matrix_UB_31 0.111393
_diffrn_orient_matrix_UB_32 0.081079
_diffrn_orient_matrix_UB_33 0.022236
_diffrn_radiation_monochromator graphite
_diffrn_radiation_probe x-ray
_diffrn_radiation_type MoK\a
_diffrn_radiation_wavelength 0.71073
_diffrn_reflns_av_R_equivalents 0.0675
_diffrn_reflns_av_unetI/netI 0.1396
_diffrn_reflns_Laue_measured_fraction_full 0.996
_diffrn_reflns_Laue_measured_fraction_max 0.991
_diffrn_reflns_limit_h_max 9
_diffrn_reflns_limit_h_min -9
_diffrn_reflns_limit_k_max 9
_diffrn_reflns_limit_k_min -11
_diffrn_reflns_limit_l_max 17
_diffrn_reflns_limit_l_min -17
_diffrn_reflns_number 6036
_diffrn_reflns_point_group_measured_fraction_full 0.996
_diffrn_reflns_point_group_measured_fraction_max 0.991
_diffrn_reflns_theta_full 25
_diffrn_reflns_theta_max 25.401
_diffrn_reflns_theta_min 1.387
_diffrn_source 'sealed x-ray tube'
_diffrn_standards_number 0
_exptl_absorpt_coefficient_mu 0.507
_exptl_absorpt_correction_T_max 0.745
_exptl_absorpt_correction_T_min 0.652
_exptl_absorpt_correction_type multi-scan
_exptl_absorpt_process_details
;
SADABS-2012/1 - Bruker AXS area detector scaling and absorption correction
;
_exptl_crystal_colour orange
_exptl_crystal_density_diffrn 1.583
_exptl_crystal_density_method 'not measured'
_exptl_crystal_description shard
_exptl_crystal_F_000 522
_exptl_crystal_size_max 0.07
_exptl_crystal_size_mid 0.05
_exptl_crystal_size_min 0.02
_refine_diff_density_max 0.61
_refine_diff_density_min -0.491
_refine_diff_density_rms 0.093
_refine_ls_extinction_method none
_refine_ls_goodness_of_fit_ref 1.002
_refine_ls_hydrogen_treatment constr
_refine_ls_matrix_type full
_refine_ls_number_constraints 0
_refine_ls_number_parameters 325
_refine_ls_number_reflns 3909
_refine_ls_number_restraints 36
_refine_ls_restrained_S_all 0.998
_refine_ls_R_factor_all 0.1282
_refine_ls_R_factor_gt 0.0631
_refine_ls_shift/su_max 0
_refine_ls_shift/su_mean 0
_refine_ls_structure_factor_coef Fsqd
_refine_ls_weighting_details 'w=1/[\s^2^(Fo^2^)+(0.0556P)^2^] where P=(Fo^2^+2Fc^2^)/3'
_refine_ls_weighting_scheme calc
_refine_ls_wR_factor_gt 0.122
_refine_ls_wR_factor_ref 0.1464
_reflns_Friedel_coverage 0
_reflns_number_gt 2318
_reflns_number_total 3909
_reflns_threshold_expression 'I > 2\s(I)'
_cod_data_source_file c9nj01910c2.cif
_cod_data_source_block shelx_CCDC2
_cod_original_cell_volume 1068.6(5)
_cod_database_code 7058604
_shelx_estimated_absorpt_t_min 0.965
_shelx_estimated_absorpt_t_max 0.99

loop_
_symmetry_equiv_pos_as_xyz
'x, y, z'
'-x, -y, -z'

loop_
_atom_site_label
_atom_site_type_symbol
_atom_site_fract_x
_atom_site_fract_y
_atom_site_fract_z
_atom_site_U_iso_or_equiv
_atom_site_adp_type
_atom_site_occupancy
_atom_site_site_symmetry_order
_atom_site_calc_flag
_atom_site_refinement_flags_posn
_atom_site_refinement_flags_adp
C1 C 0.4447(5) 0.8233(5) 0.8215(3) 0.0184(11) Uani 1 1 d . .
C2 C 0.3249(5) 0.8995(5) 0.8438(3) 0.0201(11) Uani 1 1 d . .
H2 H 0.2821 0.9469 0.7975 0.024 Uiso 1 1 calc R U
C3 C 0.2712(6) 0.9063(5) 0.9277(3) 0.0257(12) Uani 1 1 d . .
H3 H 0.192 0.9588 0.9392 0.031 Uiso 1 1 calc R U
C4 C 0.3291(6) 0.8371(5) 1.0004(3) 0.0232(12) Uani 1 1 d . .
C5 C 0.2655(6) 0.8399(5) 1.0872(3) 0.0269(12) Uani 1 1 d . .
H5 H 0.1823 0.8885 1.0978 0.032 Uiso 1 1 calc R U
C6 C 0.3227(6) 0.7730(5) 1.1565(3) 0.0281(12) Uani 1 1 d . .
H6 H 0.2776 0.774 1.2145 0.034 Uiso 1 1 calc R U
C7 C 0.4478(6) 0.7032(5) 1.1419(3) 0.0286(12) Uani 1 1 d . .
H7 H 0.4893 0.6594 1.1905 0.034 Uiso 1 1 calc R U
C8 C 0.5111(6) 0.6977(5) 1.0570(3) 0.0239(12) Uani 1 1 d . .
H8 H 0.5942 0.6487 1.0475 0.029 Uiso 1 1 calc R U
C9 C 0.4530(6) 0.7646(5) 0.9840(3) 0.0225(12) Uani 1 1 d . .
C10 C 0.5133(5) 0.7592(5) 0.8927(3) 0.0185(11) Uani 1 1 d . .
C11 C 0.8384(5) 0.6203(5) 0.8072(3) 0.0205(11) Uani 1 1 d . .
C16 C 0.9268(6) 0.5930(5) 0.8842(3) 0.0267(12) Uani 1 1 d . .
H16 H 0.8939 0.6118 0.9434 0.032 Uiso 1 1 calc R U
C15 C 1.0631(6) 0.5381(5) 0.8734(3) 0.0280(13) Uani 1 1 d . .
H15 H 1.1226 0.5164 0.9251 0.034 Uiso 1 1 calc R U
C14 C 1.1129(6) 0.5146(5) 0.7858(3) 0.0241(12) Uani 1 1 d . .
H14 H 1.208 0.4787 0.7787 0.029 Uiso 1 1 calc R U
C13 C 1.0261(6) 0.5427(5) 0.7094(3) 0.0250(12) Uani 1 1 d . .
H13 H 1.0621 0.5265 0.6506 0.03 Uiso 1 1 calc R U
C12 C 0.8858(5) 0.5950(5) 0.7184(3) 0.0199(11) Uani 1 1 d . .
C17 C 0.9496(5) 0.9922(5) 0.7431(3) 0.0204(11) Uani 1 1 d . .
H17 H 0.9521 0.9477 0.7989 0.024 Uiso 1 1 calc R U
C18 C 1.0785(5) 1.1293(5) 0.7317(3) 0.0217(11) Uani 1 1 d . .
H18 H 1.1673 1.1754 0.779 0.026 Uiso 1 1 calc R U
C19 C 1.0765(5) 1.1965(5) 0.6529(3) 0.0215(11) Uani 1 1 d . .
H19 H 1.1637 1.2894 0.6449 0.026 Uiso 1 1 calc R U
C20 C 0.9439(5) 1.1270(5) 0.5831(3) 0.0178(11) Uani 1 1 d . U
C21 C 0.8224(5) 0.9891(5) 0.5997(3) 0.0153(10) Uani 1 1 d . U
C22 C 0.9300(5) 1.1891(5) 0.4982(3) 0.0205(11) Uani 1 1 d . U
H22 H 1.0126 1.2825 0.4867 0.025 Uiso 1 1 calc R U
C23 C 0.7993(5) 1.1152(5) 0.4340(3) 0.0200(11) Uani 1 1 d . U
H23 H 0.7908 1.1596 0.3786 0.024 Uiso 1 1 calc R U
C24 C 0.6735(5) 0.9721(5) 0.4471(3) 0.0191(11) Uani 1 1 d . U
C25 C 0.6878(5) 0.9085(5) 0.5295(3) 0.0155(10) Uani 1 1 d . U
C26 C 0.5403(5) 0.8902(5) 0.3820(3) 0.0197(11) Uani 1 1 d . .
H26 H 0.5243 0.9305 0.3261 0.024 Uiso 1 1 calc R U
C27 C 0.4327(5) 0.7510(5) 0.3997(3) 0.0207(11) Uani 1 1 d . .
H27 H 0.343 0.6934 0.3553 0.025 Uiso 1 1 calc R U
C28 C 0.4549(5) 0.6943(5) 0.4821(3) 0.0184(11) Uani 1 1 d . .
H28 H 0.38 0.5969 0.4926 0.022 Uiso 1 1 calc R U
N2 N 0.6954(4) 0.6745(4) 0.8078(3) 0.0194(9) Uani 1 1 d . .
N3 N 0.8240(4) 0.9224(4) 0.6786(2) 0.0182(9) Uani 1 1 d . .
N4 N 0.5767(4) 0.7706(4) 0.5474(2) 0.0178(9) Uani 1 1 d . .
O1 O 0.4901(4) 0.8222(3) 0.7379(2) 0.0196(7) Uani 1 1 d . .
O2 O 0.7951(4) 0.6203(3) 0.6467(2) 0.0237(8) Uani 1 1 d . .
O3 O 0.4352(4) 0.5378(3) 0.6562(2) 0.0226(8) Uani 1 1 d . .
V1 V 0.59993(10) 0.68888(8) 0.67761(5) 0.0199(3) Uani 1 1 d . .
N1 N 0.6443(5) 0.6983(4) 0.8866(3) 0.0217(9) Uani 1 1 d . .

loop_
_atom_site_aniso_label
_atom_site_aniso_U_11
_atom_site_aniso_U_22
_atom_site_aniso_U_33
_atom_site_aniso_U_23
_atom_site_aniso_U_13
_atom_site_aniso_U_12
C1 0.019(2) 0.016(2) 0.021(3) 0.004(2) 0.002(2) 0.0074(19)
C2 0.022(2) 0.022(3) 0.020(3) 0.002(2) 0.001(2) 0.0125(19)
C3 0.025(3) 0.024(3) 0.031(3) -0.002(2) 0.003(2) 0.012(2)
C4 0.025(2) 0.023(3) 0.019(3) 0.002(2) 0.005(2) 0.004(2)
C5 0.030(3) 0.028(3) 0.025(3) -0.001(2) 0.007(2) 0.012(2)
C6 0.029(3) 0.030(3) 0.024(3) 0.004(2) 0.008(2) 0.007(2)
C7 0.032(3) 0.027(3) 0.023(3) 0.004(2) 0.004(2) 0.004(2)
C8 0.026(2) 0.020(3) 0.023(3) -0.002(2) -0.001(2) 0.006(2)
C9 0.024(2) 0.021(3) 0.019(3) 0.000(2) -0.002(2) 0.002(2)
C10 0.016(2) 0.016(2) 0.025(3) 0.003(2) 0.004(2) 0.0064(18)
C11 0.022(2) 0.015(2) 0.026(3) 0.004(2) 0.005(2) 0.0065(19)
C16 0.028(3) 0.026(3) 0.027(3) 0.003(2) 0.001(2) 0.011(2)
C15 0.022(3) 0.027(3) 0.036(3) 0.006(2) -0.005(2) 0.009(2)
C14 0.024(2) 0.017(2) 0.034(3) -0.003(2) 0.003(2) 0.0112(19)
C13 0.025(3) 0.021(3) 0.028(3) 0.001(2) 0.004(2) 0.005(2)
C12 0.020(2) 0.016(2) 0.024(3) 0.004(2) 0.003(2) 0.0070(19)
C17 0.021(2) 0.023(3) 0.020(3) -0.002(2) 0.001(2) 0.0125(19)
C18 0.022(2) 0.019(3) 0.026(3) -0.001(2) 0.002(2) 0.0098(19)
C19 0.018(2) 0.018(3) 0.032(3) -0.001(2) 0.005(2) 0.0101(19)
C20 0.018(2) 0.018(2) 0.025(3) 0.000(2) 0.006(2) 0.0155(18)
C21 0.016(2) 0.018(2) 0.017(3) 0.0009(19) 0.0062(19) 0.0128(17)
C22 0.022(2) 0.022(2) 0.025(3) 0.007(2) 0.012(2) 0.0136(19)
C23 0.027(2) 0.021(2) 0.017(3) 0.008(2) 0.012(2) 0.0130(19)
C24 0.022(2) 0.023(2) 0.017(3) 0.001(2) 0.008(2) 0.0129(19)
C25 0.017(2) 0.020(2) 0.013(2) 0.0010(19) 0.0097(18) 0.0103(18)
C26 0.027(2) 0.026(3) 0.012(3) 0.004(2) 0.004(2) 0.016(2)
C27 0.021(2) 0.026(3) 0.017(3) -0.004(2) 0.002(2) 0.0100(19)
C28 0.021(2) 0.020(2) 0.017(3) -0.001(2) 0.004(2) 0.0098(19)
N2 0.027(2) 0.015(2) 0.018(2) 0.0045(17) 0.0059(18) 0.0084(16)
N3 0.0175(18) 0.020(2) 0.020(2) 0.0016(17) 0.0009(17) 0.0093(15)
N4 0.0193(19) 0.018(2) 0.019(2) -0.0003(17) 0.0046(17) 0.0102(15)
O1 0.0250(16) 0.0217(17) 0.0165(19) 0.0052(14) 0.0066(14) 0.0122(13)
O2 0.0243(17) 0.0247(18) 0.026(2) 0.0059(15) 0.0095(15) 0.0114(14)
O3 0.0251(16) 0.0194(17) 0.0243(19) 0.0023(14) 0.0055(14) 0.0082(13)
V1 0.0221(4) 0.0188(4) 0.0198(5) 0.0030(3) 0.0036(3) 0.0076(3)
N1 0.025(2) 0.019(2) 0.021(2) 0.0019(17) 0.0042(18) 0.0061(16)

loop_
_atom_type_symbol
_atom_type_description
_atom_type_scat_dispersion_real
_atom_type_scat_dispersion_imag
_atom_type_scat_source
C C 0.0033 0.0016 'International Tables Vol C Tables 4.2.6.8 and 6.1.1.4'
H H 0 0 'International Tables Vol C Tables 4.2.6.8 and 6.1.1.4'
N N 0.0061 0.0033 'International Tables Vol C Tables 4.2.6.8 and 6.1.1.4'
O O 0.0106 0.006 'International Tables Vol C Tables 4.2.6.8 and 6.1.1.4'
V V 0.3005 0.5294 'International Tables Vol C Tables 4.2.6.8 and 6.1.1.4'

loop_
_geom_angle_atom_site_label_1
_geom_angle_atom_site_label_2
_geom_angle_atom_site_label_3
_geom_angle
O1 C1 C10 123.9(4)
O1 C1 C2 118.1(4)
C10 C1 C2 118.0(4)
C3 C2 C1 122.2(5)
C3 C2 H2 118.9
C1 C2 H2 118.9
C2 C3 C4 122.0(5)
C2 C3 H3 119
C4 C3 H3 119
C5 C4 C9 120.0(5)
C5 C4 C3 121.2(5)
C9 C4 C3 118.7(4)
C6 C5 C4 120.5(5)
C6 C5 H5 119.7
C4 C5 H5 119.7
C5 C6 C7 120.2(5)
C5 C6 H6 119.9
C7 C6 H6 119.9
C8 C7 C6 120.3(5)
C8 C7 H7 119.8
C6 C7 H7 119.8
C7 C8 C9 120.7(5)
C7 C8 H8 119.7
C9 C8 H8 119.7
C8 C9 C4 118.2(4)
C8 C9 C10 122.7(5)
C4 C9 C10 119.1(4)
N1 C10 C1 125.9(4)
N1 C10 C9 114.1(4)
C1 C10 C9 119.9(4)
C16 C11 C12 121.7(5)
C16 C11 N2 125.4(4)
C12 C11 N2 112.9(4)
C15 C16 C11 119.2(5)
C15 C16 H16 120.4
C11 C16 H16 120.4
C16 C15 C14 119.6(5)
C16 C15 H15 120.2
C14 C15 H15 120.2
C13 C14 C15 121.2(5)
C13 C14 H14 119.4
C15 C14 H14 119.4
C14 C13 C12 120.2(5)
C14 C13 H13 119.9
C12 C13 H13 119.9
O2 C12 C13 122.5(4)
O2 C12 C11 119.4(4)
C13 C12 C11 118.1(4)
N3 C17 C18 122.4(4)
N3 C17 H17 118.8
C18 C17 H17 118.8
C19 C18 C17 120.0(4)
C19 C18 H18 120
C17 C18 H18 120
C18 C19 C20 119.5(4)
C18 C19 H19 120.3
C20 C19 H19 120.3
C21 C20 C19 116.7(4)
C21 C20 C22 119.7(4)
C19 C20 C22 123.7(4)
N3 C21 C20 123.8(4)
N3 C21 C25 116.6(4)
C20 C21 C25 119.6(4)
C23 C22 C20 120.4(4)
C23 C22 H22 119.8
C20 C22 H22 119.8
C22 C23 C24 122.0(4)
C22 C23 H23 119
C24 C23 H23 119
C26 C24 C25 117.8(4)
C26 C24 C23 124.0(4)
C25 C24 C23 118.2(4)
N4 C25 C24 122.4(4)
N4 C25 C21 117.4(4)
C24 C25 C21 120.1(4)
C27 C26 C24 119.3(4)
C27 C26 H26 120.4
C24 C26 H26 120.4
C26 C27 C28 119.9(4)
C26 C27 H27 120
C28 C27 H27 120
N4 C28 C27 122.8(4)
N4 C28 H28 118.6
C27 C28 H28 118.6
N1 N2 C11 116.1(4)
N1 N2 V1 132.1(3)
C11 N2 V1 111.7(3)
C17 N3 C21 117.7(4)
C17 N3 V1 129.3(3)
C21 N3 V1 113.0(2)
C28 N4 C25 117.7(4)
C28 N4 V1 122.6(3)
C25 N4 V1 119.6(3)
C1 O1 V1 127.9(3)
C12 O2 V1 114.5(3)
O3 V1 O1 100.85(14)
O3 V1 O2 102.06(14)
O1 V1 O2 155.42(12)
O3 V1 N2 104.63(14)
O1 V1 N2 84.43(14)
O2 V1 N2 81.32(15)
O3 V1 N4 94.75(14)
O1 V1 N4 93.22(13)
O2 V1 N4 93.61(14)
N2 V1 N4 160.58(13)
O3 V1 N3 167.96(14)
O1 V1 N3 79.43(12)
O2 V1 N3 80.01(12)
N2 V1 N3 87.39(13)
N4 V1 N3 73.25(13)
N2 N1 C10 119.2(4)

loop_
_geom_bond_atom_site_label_1
_geom_bond_atom_site_label_2
_geom_bond_distance
C1 O1 1.308(5)
C1 C10 1.421(6)
C1 C2 1.431(6)
C2 C3 1.341(6)
C2 H2 0.95
C3 C4 1.426(7)
C3 H3 0.95
C4 C5 1.408(6)
C4 C9 1.418(7)
C5 C6 1.373(7)
C5 H5 0.95
C6 C7 1.404(7)
C6 H6 0.95
C7 C8 1.384(6)
C7 H7 0.95
C8 C9 1.417(6)
C8 H8 0.95
C9 C10 1.461(6)
C10 N1 1.373(6)
C11 C16 1.395(6)
C11 C12 1.414(6)
C11 N2 1.419(6)
C16 C15 1.384(6)
C16 H16 0.95
C15 C14 1.402(7)
C15 H15 0.95
C14 C13 1.384(6)
C14 H14 0.95
C13 C12 1.396(6)
C13 H13 0.95
C12 O2 1.336(5)
C17 N3 1.328(5)
C17 C18 1.401(6)
C17 H17 0.95
C18 C19 1.360(6)
C18 H18 0.95
C19 C20 1.411(6)
C19 H19 0.95
C20 C21 1.400(6)
C20 C22 1.429(6)
C21 N3 1.359(5)
C21 C25 1.445(5)
C22 C23 1.358(6)
C22 H22 0.95
C23 C24 1.436(6)
C23 H23 0.95
C24 C26 1.395(6)
C24 C25 1.404(6)
C25 N4 1.372(5)
C26 C27 1.370(6)
C26 H26 0.95
C27 C28 1.386(6)
C27 H27 0.95
C28 N4 1.332(5)
C28 H28 0.95
N2 N1 1.286(5)
N2 V1 2.063(4)
N3 V1 2.357(3)
N4 V1 2.136(4)
O1 V1 1.967(3)
O2 V1 1.969(3)
O3 V1 1.607(3)
